data_7206784
loop_
_publ_author_name
'Shi, Jianwu'
'Li, Yabo'
'Jia, Ming'
'Xu, Li'
'Wang, Hua'

_publ_section_title
;
 Organic semiconductors based on annelated \b-oligothiophenes and its
 application for organic field-effect transistors
;
_journal_issue 44
_journal_name_full 'Journal of Materials Chemistry'
_journal_page_first 17612
_journal_paper_doi 10.1039/c1jm14383b
_journal_volume 21
_journal_year 2011
_chemical_formula_sum 'C20 H12 S3'
_chemical_formula_weight 348.48
_chemical_name_systematic
;

?

;
_space_group_IT_number 4
_symmetry_cell_setting monoclinic
_symmetry_space_group_name_Hall 'P 2yb'
_symmetry_space_group_name_H-M 'P 1 21 1'
_atom_sites_solution_hydrogens geom
_atom_sites_solution_primary direct
_atom_sites_solution_secondary difmap
_audit_creation_method SHELXL-97
_cell_angle_alpha 90.00
_cell_angle_beta 103.7260(10)
_cell_angle_gamma 90.00
_cell_formula_units_Z 2
_cell_length_a 11.7534(16)
_cell_length_b 5.5051(8)
_cell_length_c 12.7118(18)
_cell_measurement_reflns_used 4354
_cell_measurement_temperature 296(2)
_cell_measurement_theta_max 28.12
_cell_measurement_theta_min 2.70
_cell_volume 799.0(2)
_computing_cell_refinement 'Bruker SMART'
_computing_data_collection 'Bruker SMART'
_computing_data_reduction 'Bruker SAINT'
_computing_molecular_graphics 'Bruker SHELXTL'
_computing_publication_material 'Bruker SHELXTL'
_computing_structure_refinement 'SHELXL-97 (Sheldrick, 1997)'
_computing_structure_solution 'SHELXS-97 (Sheldrick, 1990)'
_diffrn_ambient_temperature 296(2)
_diffrn_measured_fraction_theta_full 0.998
_diffrn_measured_fraction_theta_max 0.998
_diffrn_measurement_device_type 'CCD area detector'
_diffrn_measurement_method 'phi and omega scans'
_diffrn_radiation_monochromator graphite
_diffrn_radiation_source 'fine-focus sealed tube'
_diffrn_radiation_type MoK\a
_diffrn_radiation_wavelength 0.71073
_diffrn_reflns_av_R_equivalents 0.0124
_diffrn_reflns_av_sigmaI/netI 0.0186
_diffrn_reflns_limit_h_max 14
_diffrn_reflns_limit_h_min -14
_diffrn_reflns_limit_k_max 6
_diffrn_reflns_limit_k_min -6
_diffrn_reflns_limit_l_max 15
_diffrn_reflns_limit_l_min -15
_diffrn_reflns_number 6143
_diffrn_reflns_theta_full 25.50
_diffrn_reflns_theta_max 25.50
_diffrn_reflns_theta_min 2.70
_diffrn_standards_decay_% 0
_diffrn_standards_interval_count 0
_diffrn_standards_interval_time 0
_diffrn_standards_number 0
_exptl_absorpt_coefficient_mu 0.459
_exptl_absorpt_correction_T_max 0.9098
_exptl_absorpt_correction_T_min 0.8670
_exptl_absorpt_correction_type multi-scan
_exptl_absorpt_process_details sadabs
_exptl_crystal_colour yellow
_exptl_crystal_density_diffrn 1.448
_exptl_crystal_density_method 'not measured'
_exptl_crystal_description block
_exptl_crystal_F_000 360
_exptl_crystal_size_max 0.32
_exptl_crystal_size_mid 0.23
_exptl_crystal_size_min 0.21
_refine_diff_density_max 0.159
_refine_diff_density_min -0.125
_refine_diff_density_rms 0.031
_refine_ls_abs_structure_details 'Flack H D (1983), Acta Cryst. A39, 876-881'
_refine_ls_abs_structure_Flack -0.02(5)
_refine_ls_extinction_method none
_refine_ls_goodness_of_fit_ref 1.019
_refine_ls_hydrogen_treatment constr
_refine_ls_matrix_type full
_refine_ls_number_parameters 208
_refine_ls_number_reflns 2973
_refine_ls_number_restraints 1
_refine_ls_restrained_S_all 1.019
_refine_ls_R_factor_all 0.0238
_refine_ls_R_factor_gt 0.0224
_refine_ls_shift/su_max 0.002
_refine_ls_shift/su_mean 0.000
_refine_ls_structure_factor_coef Fsqd
_refine_ls_weighting_details 'calc w=1/[\s^2^(Fo^2^)+(0.0472P)^2^+0.0000P] where P=(Fo^2^+2Fc^2^)/3'
_refine_ls_weighting_scheme calc
_refine_ls_wR_factor_gt 0.0619
_refine_ls_wR_factor_ref 0.0633
_reflns_number_gt 2857
_reflns_number_total 2973
_reflns_threshold_expression >2sigma(I)
_cod_data_source_file c1jm14383b.txt
_cod_data_source_block b
_cod_depositor_comments
;
The following automatic conversions were performed:

'_symmetry_cell_setting' value 'Monoclinic' changed to 'monoclinic'
according to /home/saulius/struct/CIF-dictionaries/cif_core.dic
dictionary named 'cif_core.dic' version 2.4.1 from 2010-06-29.

Automatic conversion script
Id: cif_fix_values 1715 2011-07-08 13:25:40Z adriana 
;
_cod_original_sg_symbol_H-M P2(1)
_cod_database_code 7206784

loop_
_symmetry_equiv_pos_as_xyz
'x, y, z'
'-x, y+1/2, -z'

loop_
_atom_site_label
_atom_site_type_symbol
_atom_site_fract_x
_atom_site_fract_y
_atom_site_fract_z
_atom_site_U_iso_or_equiv
_atom_site_adp_type
_atom_site_occupancy
_atom_site_symmetry_multiplicity
_atom_site_calc_flag
_atom_site_refinement_flags
C1 C 0.72911(14) 1.0195(3) 0.79989(13) 0.0395(4) Uani 1 1 d .
H1 H 0.7800 0.9134 0.7771 0.047 Uiso 1 1 calc R
C2 C 0.66910(13) 1.1995(3) 0.73623(13) 0.0367(3) Uani 1 1 d .
C3 C 0.70575(13) 1.0107(3) 0.90468(12) 0.0377(4) Uani 1 1 d .
C4 C 0.62691(14) 1.1866(4) 0.91784(12) 0.0377(3) Uani 1 1 d .
C5 C 0.74383(14) 0.8671(3) 1.00106(13) 0.0384(4) Uani 1 1 d .
C6 C 0.69094(14) 0.9451(3) 1.08128(13) 0.0369(4) Uani 1 1 d .
C7 C 0.82471(14) 0.6740(4) 1.03779(12) 0.0398(4) Uani 1 1 d .
H7 H 0.8673 0.5978 0.9942 0.048 Uiso 1 1 calc R
C8 C 0.83292(13) 0.6130(3) 1.14315(13) 0.0383(4) Uani 1 1 d .
C9 C 0.66833(13) 1.2545(3) 0.62271(12) 0.0365(4) Uani 1 1 d .
C10 C 0.71902(17) 1.0918(4) 0.56425(14) 0.0485(4) Uani 1 1 d .
H10 H 0.7547 0.9522 0.5980 0.058 Uiso 1 1 calc R
C11 C 0.7175(2) 1.1333(4) 0.45646(15) 0.0595(5) Uani 1 1 d .
H11 H 0.7522 1.0225 0.4185 0.071 Uiso 1 1 calc R
C12 C 0.66434(18) 1.3397(5) 0.40523(15) 0.0576(5) Uani 1 1 d .
H12 H 0.6618 1.3665 0.3325 0.069 Uiso 1 1 calc R
C13 C 0.61565(16) 1.5035(5) 0.46185(16) 0.0558(5) Uani 1 1 d .
H13 H 0.5806 1.6430 0.4275 0.067 Uiso 1 1 calc R
C14 C 0.61773(16) 1.4645(4) 0.57072(16) 0.0492(4) Uani 1 1 d .
H14 H 0.5852 1.5791 0.6087 0.059 Uiso 1 1 calc R
C19 C 0.90806(14) 0.4283(3) 1.21003(14) 0.0388(4) Uani 1 1 d .
C20 C 0.93036(16) 0.4357(4) 1.32272(15) 0.0515(5) Uani 1 1 d .
H20 H 0.8978 0.5584 1.3565 0.062 Uiso 1 1 calc R
C21 C 1.00098(18) 0.2610(5) 1.38472(16) 0.0601(5) Uani 1 1 d .
H21 H 1.0140 0.2666 1.4598 0.072 Uiso 1 1 calc R
C22 C 1.05176(16) 0.0810(4) 1.33772(18) 0.0579(5) Uani 1 1 d .
H22 H 1.0995 -0.0343 1.3802 0.069 Uiso 1 1 calc R
C23 C 1.03100(16) 0.0725(4) 1.22532(18) 0.0552(5) Uani 1 1 d .
H23 H 1.0655 -0.0486 1.1924 0.066 Uiso 1 1 calc R
C24 C 0.95937(15) 0.2430(4) 1.16235(15) 0.0472(4) Uani 1 1 d .
H24 H 0.9452 0.2341 1.0873 0.057 Uiso 1 1 calc R
S1 S 0.73853(4) 0.78784(9) 1.20045(3) 0.04161(12) Uani 1 1 d .
S2 S 0.58174(4) 1.36653(8) 0.80487(3) 0.04172(12) Uani 1 1 d .
S3 S 0.59509(4) 1.18842(8) 1.04510(3) 0.04151(12) Uani 1 1 d .

loop_
_atom_site_aniso_label
_atom_site_aniso_U_11
_atom_site_aniso_U_22
_atom_site_aniso_U_33
_atom_site_aniso_U_23
_atom_site_aniso_U_13
_atom_site_aniso_U_12
C1 0.0411(8) 0.0444(10) 0.0356(9) 0.0016(7) 0.0143(7) 0.0078(8)
C2 0.0346(8) 0.0392(8) 0.0382(8) -0.0003(7) 0.0123(6) 0.0014(7)
C3 0.0374(8) 0.0425(10) 0.0342(8) -0.0015(7) 0.0104(7) 0.0009(7)
C4 0.0396(8) 0.0411(8) 0.0342(8) -0.0012(7) 0.0122(7) 0.0002(7)
C5 0.0398(8) 0.0440(9) 0.0331(8) -0.0012(7) 0.0118(7) 0.0003(7)
C6 0.0360(8) 0.0431(9) 0.0328(8) -0.0014(7) 0.0105(6) 0.0007(7)
C7 0.0424(9) 0.0443(9) 0.0348(8) -0.0021(8) 0.0132(7) 0.0029(8)
C8 0.0337(8) 0.0445(10) 0.0368(9) -0.0030(7) 0.0086(7) -0.0038(7)
C9 0.0328(8) 0.0401(9) 0.0373(8) 0.0037(7) 0.0098(6) -0.0035(7)
C10 0.0639(12) 0.0429(10) 0.0425(9) 0.0036(8) 0.0201(9) 0.0052(9)
C11 0.0842(14) 0.0576(13) 0.0433(10) -0.0019(9) 0.0279(10) -0.0034(11)
C12 0.0658(12) 0.0706(15) 0.0376(9) 0.0113(10) 0.0144(9) -0.0129(11)
C13 0.0495(10) 0.0633(13) 0.0531(11) 0.0222(11) 0.0093(9) 0.0036(9)
C14 0.0466(10) 0.0518(11) 0.0516(11) 0.0094(9) 0.0166(8) 0.0074(8)
C19 0.0341(8) 0.0409(10) 0.0409(9) 0.0010(7) 0.0075(7) -0.0060(7)
C20 0.0533(10) 0.0585(12) 0.0406(9) 0.0044(8) 0.0070(8) 0.0056(9)
C21 0.0593(11) 0.0695(15) 0.0471(11) 0.0137(10) 0.0040(9) 0.0065(11)
C22 0.0430(10) 0.0572(13) 0.0704(13) 0.0217(11) 0.0073(9) 0.0022(9)
C23 0.0466(10) 0.0462(11) 0.0750(14) 0.0041(10) 0.0189(10) 0.0028(9)
C24 0.0451(9) 0.0461(12) 0.0511(10) 0.0005(8) 0.0131(8) -0.0028(8)
S1 0.0457(2) 0.0495(2) 0.0318(2) 0.00066(18) 0.01351(16) 0.00289(19)
S2 0.0447(2) 0.0426(2) 0.0406(2) 0.00309(18) 0.01568(17) 0.00898(18)
S3 0.0444(2) 0.0459(2) 0.0377(2) -0.00206(18) 0.01681(17) 0.00523(19)

loop_
_atom_type_symbol
_atom_type_description
_atom_type_scat_dispersion_real
_atom_type_scat_dispersion_imag
_atom_type_scat_source
C C 0.0033 0.0016 'International Tables Vol C Tables 4.2.6.8 and 6.1.1.4'
H H 0.0000 0.0000 'International Tables Vol C Tables 4.2.6.8 and 6.1.1.4'
S S 0.1246 0.1234 'International Tables Vol C Tables 4.2.6.8 and 6.1.1.4'

loop_
_geom_angle_atom_site_label_1
_geom_angle_atom_site_label_2
_geom_angle_atom_site_label_3
_geom_angle
C2 C1 C3 113.08(15)
C2 C1 H1 123.5
C3 C1 H1 123.5
C1 C2 C9 127.77(16)
C1 C2 S2 111.48(12)
C9 C2 S2 120.71(13)
C4 C3 C1 112.00(15)
C4 C3 C5 111.44(14)
C1 C3 C5 136.56(16)
C3 C4 S2 112.72(12)
C3 C4 S3 114.52(13)
S2 C4 S3 132.74(11)
C6 C5 C7 111.77(15)
C6 C5 C3 110.74(15)
C7 C5 C3 137.42(15)
C5 C6 S1 112.59(13)
C5 C6 S3 114.86(13)
S1 C6 S3 132.48(10)
C8 C7 C5 113.03(16)
C8 C7 H7 123.5
C5 C7 H7 123.5
C7 C8 C19 128.98(16)
C7 C8 S1 111.67(13)
C19 C8 S1 119.34(12)
C10 C9 C14 118.14(16)
C10 C9 C2 119.29(16)
C14 C9 C2 122.57(17)
C9 C10 C11 121.16(19)
C9 C10 H10 119.4
C11 C10 H10 119.4
C12 C11 C10 120.0(2)
C12 C11 H11 120.0
C10 C11 H11 120.0
C13 C12 C11 119.66(17)
C13 C12 H12 120.2
C11 C12 H12 120.2
C12 C13 C14 120.8(2)
C12 C13 H13 119.6
C14 C13 H13 119.6
C13 C14 C9 120.2(2)
C13 C14 H14 119.9
C9 C14 H14 119.9
C24 C19 C20 118.22(17)
C24 C19 C8 120.98(16)
C20 C19 C8 120.80(17)
C21 C20 C19 120.3(2)
C21 C20 H20 119.9
C19 C20 H20 119.9
C22 C21 C20 121.29(19)
C22 C21 H21 119.4
C20 C21 H21 119.4
C21 C22 C23 119.02(19)
C21 C22 H22 120.5
C23 C22 H22 120.5
C24 C23 C22 120.4(2)
C24 C23 H23 119.8
C22 C23 H23 119.8
C23 C24 C19 120.77(18)
C23 C24 H24 119.6
C19 C24 H24 119.6
C6 S1 C8 90.92(8)
C4 S2 C2 90.70(8)
C6 S3 C4 88.45(8)

loop_
_geom_bond_atom_site_label_1
_geom_bond_atom_site_label_2
_geom_bond_distance
C1 C2 1.365(2)
C1 C3 1.423(2)
C1 H1 0.9300
C2 C9 1.472(2)
C2 S2 1.7568(16)
C3 C4 1.378(3)
C3 C5 1.438(2)
C4 S2 1.7215(17)
C4 S3 1.7447(16)
C5 C6 1.383(2)
C5 C7 1.429(2)
C6 S1 1.7191(17)
C6 S3 1.7404(18)
C7 C8 1.362(2)
C7 H7 0.9300
C8 C19 1.477(2)
C8 S1 1.7524(17)
C9 C10 1.386(3)
C9 C14 1.393(3)
C10 C11 1.385(3)
C10 H10 0.9300
C11 C12 1.383(3)
C11 H11 0.9300
C12 C13 1.361(3)
C12 H12 0.9300
C13 C14 1.395(3)
C13 H13 0.9300
C14 H14 0.9300
C19 C24 1.395(3)
C19 C20 1.394(2)
C20 C21 1.387(3)
C20 H20 0.9300
C21 C22 1.365(3)
C21 H21 0.9300
C22 C23 1.392(3)
C22 H22 0.9300
C23 C24 1.382(3)
C23 H23 0.9300
C24 H24 0.9300

loop_
_geom_torsion_atom_site_label_1
_geom_torsion_atom_site_label_2
_geom_torsion_atom_site_label_3
_geom_torsion_atom_site_label_4
_geom_torsion
C3 C1 C2 C9 -177.28(16)
C3 C1 C2 S2 0.38(19)
C2 C1 C3 C4 0.3(2)
C2 C1 C3 C5 -179.06(18)
C1 C3 C4 S2 -0.8(2)
C5 C3 C4 S2 178.70(12)
C1 C3 C4 S3 -179.44(13)
C5 C3 C4 S3 0.06(19)
C4 C3 C5 C6 -0.1(2)
C1 C3 C5 C6 179.2(2)
C4 C3 C5 C7 -176.7(2)
C1 C3 C5 C7 2.7(4)
C7 C5 C6 S1 0.19(19)
C3 C5 C6 S1 -177.28(12)
C7 C5 C6 S3 177.62(12)
C3 C5 C6 S3 0.15(19)
C6 C5 C7 C8 -0.9(2)
C3 C5 C7 C8 175.6(2)
C5 C7 C8 C19 -178.54(16)
C5 C7 C8 S1 1.26(19)
C1 C2 C9 C10 10.2(3)
S2 C2 C9 C10 -167.23(14)
C1 C2 C9 C14 -170.16(18)
S2 C2 C9 C14 12.4(2)
C14 C9 C10 C11 -1.3(3)
C2 C9 C10 C11 178.29(18)
C9 C10 C11 C12 -0.3(3)
C10 C11 C12 C13 1.3(3)
C11 C12 C13 C14 -0.6(3)
C12 C13 C14 C9 -1.0(3)
C10 C9 C14 C13 2.0(3)
C2 C9 C14 C13 -177.66(17)
C7 C8 C19 C24 -18.0(3)
S1 C8 C19 C24 162.25(13)
C7 C8 C19 C20 161.50(18)
S1 C8 C19 C20 -18.3(2)
C24 C19 C20 C21 -0.6(3)
C8 C19 C20 C21 179.93(19)
C19 C20 C21 C22 1.1(3)
C20 C21 C22 C23 -0.6(3)
C21 C22 C23 C24 -0.4(3)
C22 C23 C24 C19 0.9(3)
C20 C19 C24 C23 -0.4(3)
C8 C19 C24 C23 179.06(16)
C5 C6 S1 C8 0.43(15)
S3 C6 S1 C8 -176.41(14)
C7 C8 S1 C6 -0.97(14)
C19 C8 S1 C6 178.85(13)
C3 C4 S2 C2 0.86(14)
S3 C4 S2 C2 179.17(14)
C1 C2 S2 C4 -0.70(14)
C9 C2 S2 C4 177.15(14)
C5 C6 S3 C4 -0.10(15)
S1 C6 S3 C4 176.68(14)
C3 C4 S3 C6 0.02(15)
S2 C4 S3 C6 -178.27(14)
